data_4314465
loop_
_publ_author_name
'Gyiae Yun'
'Yunmi Hwang'
'Hoseop Yun'
'Junghwan Do'
'Allan J. Jacobson'

_publ_section_title
;
 A Vanadium Tellurate, (NH4)2[VO2]2[TeO4(OH)2], Containing Two Edge-Shared
 Square-Pyramidal VO5 Groups
;
_journal_name_full 'Inorganic Chemistry'
_journal_page_first 229
_journal_page_last 233
_journal_paper_doi 10.1021/ic9018025
_journal_volume 49
_journal_year 2010
_chemical_formula_structural '(N H4)2 [V O2]2 [Te O4 (OH)2]'
_chemical_formula_sum 'H10 N2 O10 Te V2'
_chemical_formula_weight 427.58
_chemical_name_systematic
; 
 Ammonium oxovanadium(V) tellurate 
;
_space_group_IT_number 14
_symmetry_cell_setting monoclinic
_symmetry_space_group_name_Hall '-P 2yn'
_symmetry_space_group_name_H-M 'P 1 21/n 1'
_atom_sites_solution_hydrogens geom
_atom_sites_solution_primary direct
_atom_sites_solution_secondary difmap
_audit_creation_method SHELXL-97
_cell_angle_alpha 90.00
_cell_angle_beta 97.91(3)
_cell_angle_gamma 90.00
_cell_formula_units_Z 8
_cell_length_a 8.9112(18)
_cell_length_b 15.151(3)
_cell_length_c 15.187(3)
_cell_measurement_temperature 293(2)
_cell_volume 2030.9(7)
_diffrn_ambient_temperature 293(2)
_diffrn_measured_fraction_theta_full 0.996
_diffrn_measured_fraction_theta_max 0.996
_diffrn_radiation_monochromator graphite
_diffrn_radiation_source 'fine-focus sealed tube'
_diffrn_radiation_type MoK\a
_diffrn_radiation_wavelength 0.71073
_diffrn_reflns_av_R_equivalents 0.0499
_diffrn_reflns_av_sigmaI/netI 0.0432
_diffrn_reflns_limit_h_max 11
_diffrn_reflns_limit_h_min -10
_diffrn_reflns_limit_k_max 19
_diffrn_reflns_limit_k_min -19
_diffrn_reflns_limit_l_max 19
_diffrn_reflns_limit_l_min -19
_diffrn_reflns_number 19243
_diffrn_reflns_theta_full 27.48
_diffrn_reflns_theta_max 27.48
_diffrn_reflns_theta_min 3.01
_exptl_absorpt_coefficient_mu 4.700
_exptl_absorpt_correction_T_max 1.000
_exptl_absorpt_correction_T_min 0.503
_exptl_absorpt_correction_type multi-scan
_exptl_absorpt_process_details 'ABSCOR (Higashi, 1995)'
_exptl_crystal_colour colorless
_exptl_crystal_density_diffrn 2.797
_exptl_crystal_density_method 'not measured'
_exptl_crystal_description polyhedral
_exptl_crystal_F_000 1616
_exptl_crystal_size_max 0.28
_exptl_crystal_size_mid 0.23
_exptl_crystal_size_min 0.19
_refine_diff_density_max 0.781
_refine_diff_density_min -0.939
_refine_diff_density_rms 0.138
_refine_ls_extinction_method none
_refine_ls_goodness_of_fit_ref 0.989
_refine_ls_hydrogen_treatment mixed
_refine_ls_matrix_type full
_refine_ls_number_parameters 347
_refine_ls_number_reflns 4649
_refine_ls_number_restraints 0
_refine_ls_restrained_S_all 0.989
_refine_ls_R_factor_all 0.0349
_refine_ls_R_factor_gt 0.0289
_refine_ls_shift/su_max 0.035
_refine_ls_shift/su_mean 0.002
_refine_ls_structure_factor_coef Fsqd
_refine_ls_weighting_details 'calc w=1/[\s^2^(Fo^2^)+(0.0226P)^2^+0.0000P] where P=(Fo^2^+2Fc^2^)/3'
_refine_ls_weighting_scheme calc
_refine_ls_wR_factor_gt 0.0600
_refine_ls_wR_factor_ref 0.0611
_reflns_number_gt 3820
_reflns_number_total 4649
_reflns_threshold_expression >2sigma(I)
_cod_data_source_file ic9018025_si_002.cif
_cod_data_source_block new
_cod_original_sg_symbol_H-M 'P 21/n '
_cod_database_code 4314465

loop_
_symmetry_equiv_pos_as_xyz
'x, y, z'
'-x+1/2, y+1/2, -z+1/2'
'-x, -y, -z'
'x-1/2, -y-1/2, z-1/2'

loop_
_atom_site_label
_atom_site_type_symbol
_atom_site_fract_x
_atom_site_fract_y
_atom_site_fract_z
_atom_site_U_iso_or_equiv
_atom_site_adp_type
_atom_site_occupancy
_atom_site_symmetry_multiplicity
_atom_site_calc_flag
_atom_site_refinement_flags
_atom_site_disorder_assembly
_atom_site_disorder_group
Te1 Te 0.247781(17) 0.239601(13) 0.255379(11) 0.01547(7) Uani 1 1 d . . .
Te2 Te -0.251551(17) 0.505872(12) 0.237740(11) 0.01461(7) Uani 1 1 d . . .
V1 V -0.48632(5) 0.42063(3) 0.34169(3) 0.01662(11) Uani 1 1 d . . .
V2 V 0.01547(5) 0.33936(3) 0.34816(3) 0.01696(11) Uani 1 1 d . . .
V3 V -0.01836(5) 0.40691(3) 0.14340(3) 0.01683(11) Uani 1 1 d . . .
V4 V 0.48876(5) 0.32198(3) 0.15269(3) 0.01696(11) Uani 1 1 d . . .
O1 O -0.3199(2) 0.50690(13) 0.35037(13) 0.0221(5) Uani 1 1 d . . .
O2 O -0.0910(2) 0.42277(14) 0.26494(13) 0.0248(5) Uani 1 1 d . . .
O3 O -0.1880(2) 0.49102(13) 0.12476(13) 0.0215(4) Uani 1 1 d . . .
O4 O -0.4036(2) 0.41478(14) 0.22381(13) 0.0245(5) Uani 1 1 d . . .
O5 O 0.1810(2) 0.25433(13) 0.36735(13) 0.0206(5) Uani 1 1 d . . .
O6 O 0.3169(2) 0.23901(14) 0.14289(13) 0.0226(5) Uani 1 1 d . . .
O7 O 0.0933(2) 0.32667(14) 0.22844(13) 0.0250(5) Uani 1 1 d . . .
O8 O 0.4069(2) 0.32685(14) 0.27161(13) 0.0251(5) Uani 1 1 d . . .
O9 O 0.1173(2) 0.46288(17) 0.11076(16) 0.0377(6) Uani 1 1 d . . .
O10 O 0.0718(2) 0.40638(14) 0.43174(13) 0.0259(5) Uani 1 1 d . . .
O11 O -0.4333(2) 0.36599(15) 0.43343(13) 0.0289(5) Uani 1 1 d . . .
O12 O -0.6243(3) 0.48577(15) 0.35786(16) 0.0341(6) Uani 1 1 d . . .
O13 O -0.0760(2) 0.33769(15) 0.06320(13) 0.0284(5) Uani 1 1 d . . .
O14 O 0.4426(2) 0.37740(16) 0.06170(14) 0.0342(6) Uani 1 1 d . . .
O15 O -0.1239(3) 0.28394(16) 0.37607(16) 0.0362(6) Uani 1 1 d . . .
O16 O 0.6243(3) 0.25376(15) 0.13817(18) 0.0379(6) Uani 1 1 d . . .
O17 O -0.1041(3) 0.59573(18) 0.27587(18) 0.0364(6) Uani 1 1 d . . .
H1 H -0.123(6) 0.638(3) 0.289(3) 0.074(18) Uiso 1 1 d . . .
O18 O 0.3767(3) 0.14958(18) 0.30924(17) 0.0399(6) Uani 1 1 d . . .
H2 H 0.436(5) 0.133(3) 0.277(3) 0.057(14) Uiso 1 1 d . . .
O19 O -0.3900(3) 0.59152(16) 0.18311(16) 0.0344(6) Uani 1 1 d . . .
H3 H -0.451(4) 0.611(3) 0.217(3) 0.042(11) Uiso 1 1 d . . .
O20 O 0.0937(3) 0.15315(19) 0.21420(17) 0.0351(6) Uani 1 1 d . . .
H4 H 0.128(6) 0.108(3) 0.210(4) 0.10(2) Uiso 1 1 d . . .
N1 N 0.1696(4) 0.0803(2) 0.4482(2) 0.0291(7) Uani 1 1 d . . .
H11 H 0.190(5) 0.150(4) 0.424(3) 0.092(18) Uiso 1 1 d . . .
H12 H 0.185(6) 0.067(4) 0.510(4) 0.11(2) Uiso 1 1 d . . .
H13 H 0.234(6) 0.042(4) 0.417(4) 0.092(18) Uiso 1 1 d . . .
H14 H 0.098(7) 0.071(4) 0.437(4) 0.11(3) Uiso 1 1 d . . .
N2 N 0.1568(4) 0.5869(2) 0.4576(2) 0.0269(6) Uani 1 1 d . . .
H21 H 0.086(4) 0.590(2) 0.488(3) 0.036(11) Uiso 1 1 d . . .
H22 H 0.158(5) 0.641(3) 0.415(3) 0.070(14) Uiso 1 1 d . . .
H23 H 0.249(8) 0.595(5) 0.494(4) 0.15(3) Uiso 1 1 d . . .
H24 H 0.167(6) 0.533(4) 0.420(4) 0.101(19) Uiso 1 1 d . . .
N3 N 0.1600(4) 0.8423(2) 0.9569(2) 0.0289(6) Uani 1 1 d . . .
H31 H 0.070(6) 0.850(3) 0.988(4) 0.089(18) Uiso 1 1 d . . .
H32 H 0.164(4) 0.893(3) 0.915(3) 0.055(12) Uiso 1 1 d . . .
H33 H 0.171(9) 0.780(6) 0.916(5) 0.18(3) Uiso 1 1 d . . .
H34 H 0.209(8) 0.847(5) 0.988(5) 0.14(3) Uiso 1 1 d . . .
N4 N 0.1649(4) 0.3323(2) 0.9507(2) 0.0301(7) Uani 1 1 d . . .
H41 H 0.175(5) 0.388(4) 0.934(3) 0.067(16) Uiso 1 1 d . . .
H42 H 0.195(6) 0.286(4) 0.919(4) 0.088(18) Uiso 1 1 d . . .
H43 H 0.100(8) 0.329(5) 0.981(5) 0.15(3) Uiso 1 1 d . . .

loop_
_atom_site_aniso_label
_atom_site_aniso_U_11
_atom_site_aniso_U_22
_atom_site_aniso_U_33
_atom_site_aniso_U_23
_atom_site_aniso_U_13
_atom_site_aniso_U_12
Te1 0.01270(12) 0.01334(11) 0.02186(10) -0.00029(6) 0.00767(7) -0.00014(6)
Te2 0.01253(11) 0.01303(11) 0.01960(9) -0.00013(6) 0.00699(7) -0.00008(6)
V1 0.0154(2) 0.0187(2) 0.0172(2) -0.00095(18) 0.00711(18) -0.00195(19)
V2 0.0160(2) 0.0181(2) 0.0182(2) 0.00000(18) 0.00758(18) 0.00133(19)
V3 0.0163(2) 0.0177(3) 0.0181(2) -0.00002(18) 0.00806(18) 0.00140(19)
V4 0.0160(2) 0.0178(3) 0.0186(2) -0.00208(18) 0.00784(18) -0.00253(19)
O1 0.0215(11) 0.0254(12) 0.0213(9) -0.0069(8) 0.0101(8) -0.0062(8)
O2 0.0243(11) 0.0326(13) 0.0191(10) 0.0025(8) 0.0088(8) 0.0142(10)
O3 0.0235(11) 0.0232(11) 0.0195(9) 0.0032(8) 0.0098(8) 0.0053(8)
O4 0.0266(11) 0.0289(12) 0.0202(10) -0.0067(8) 0.0110(8) -0.0152(9)
O5 0.0209(11) 0.0225(11) 0.0205(10) 0.0048(8) 0.0102(8) 0.0043(8)
O6 0.0195(11) 0.0247(12) 0.0260(10) -0.0083(8) 0.0119(8) -0.0060(8)
O7 0.0263(11) 0.0314(13) 0.0193(10) 0.0024(8) 0.0100(8) 0.0144(10)
O8 0.0263(11) 0.0308(13) 0.0203(10) -0.0053(8) 0.0104(8) -0.0158(10)
O9 0.0298(12) 0.0331(14) 0.0546(15) 0.0067(12) 0.0217(11) -0.0041(11)
O10 0.0284(11) 0.0266(12) 0.0235(10) -0.0045(8) 0.0059(9) 0.0041(9)
O11 0.0275(11) 0.0376(14) 0.0220(10) 0.0059(9) 0.0046(9) -0.0071(10)
O12 0.0264(12) 0.0294(13) 0.0504(14) -0.0021(11) 0.0195(11) 0.0048(10)
O13 0.0314(12) 0.0281(12) 0.0257(11) -0.0057(9) 0.0046(9) 0.0030(10)
O14 0.0329(12) 0.0447(15) 0.0248(11) 0.0070(10) 0.0033(9) -0.0110(11)
O15 0.0281(12) 0.0312(14) 0.0528(14) 0.0039(11) 0.0186(11) -0.0030(10)
O16 0.0284(13) 0.0305(14) 0.0590(16) -0.0054(11) 0.0214(12) 0.0024(10)
O17 0.0316(13) 0.0294(15) 0.0526(16) -0.0176(12) 0.0215(11) -0.0169(11)
O18 0.0413(14) 0.0349(14) 0.0488(15) 0.0196(12) 0.0257(12) 0.0231(12)
O19 0.0358(13) 0.0336(14) 0.0372(13) 0.0128(10) 0.0170(11) 0.0217(11)
O20 0.0300(13) 0.0307(14) 0.0486(15) -0.0145(12) 0.0195(11) -0.0138(11)
N1 0.0247(16) 0.0350(18) 0.0285(15) 0.0027(12) 0.0070(13) 0.0022(13)
N2 0.0295(16) 0.0259(16) 0.0275(14) 0.0007(12) 0.0116(13) 0.0003(12)
N3 0.0284(16) 0.0304(17) 0.0286(14) 0.0055(12) 0.0068(13) -0.0003(13)
N4 0.0305(17) 0.0289(18) 0.0330(15) -0.0001(13) 0.0115(13) 0.0009(13)

loop_
_atom_type_symbol
_atom_type_description
_atom_type_scat_dispersion_real
_atom_type_scat_dispersion_imag
_atom_type_scat_source
O O 0.0106 0.0060 'International Tables Vol C Tables 4.2.6.8 and 6.1.1.4'
V V 0.3005 0.5294 'International Tables Vol C Tables 4.2.6.8 and 6.1.1.4'
Te Te -0.5308 1.6751 'International Tables Vol C Tables 4.2.6.8 and 6.1.1.4'
N N 0.0061 0.0033 'International Tables Vol C Tables 4.2.6.8 and 6.1.1.4'
H H 0.0000 0.0000 'International Tables Vol C Tables 4.2.6.8 and 6.1.1.4'

loop_
_geom_angle_atom_site_label_1
_geom_angle_atom_site_label_2
_geom_angle_atom_site_label_3
_geom_angle
_geom_angle_site_symmetry_1
_geom_angle_site_symmetry_3
_geom_angle_publ_flag
O5 Te1 O6 173.47(9) . . ?
O5 Te1 O18 86.78(10) . . ?
O6 Te1 O18 97.63(10) . . ?
O5 Te1 O7 78.71(9) . . ?
O6 Te1 O7 97.15(9) . . ?
O18 Te1 O7 165.00(10) . . ?
O5 Te1 O8 96.96(9) . . ?
O6 Te1 O8 78.10(9) . . ?
O18 Te1 O8 92.69(11) . . ?
O7 Te1 O8 92.83(11) . . ?
O5 Te1 O20 94.19(10) . . ?
O6 Te1 O20 90.56(10) . . ?
O18 Te1 O20 90.76(13) . . ?
O7 Te1 O20 86.56(12) . . ?
O8 Te1 O20 168.49(9) . . ?
O5 Te1 V2 37.87(6) . . ?
O6 Te1 V2 137.95(7) . . ?
O18 Te1 V2 124.42(8) . . ?
O7 Te1 V2 40.88(6) . . ?
O8 Te1 V2 97.73(7) . . ?
O20 Te1 V2 89.33(8) . . ?
O5 Te1 V4 137.22(7) . . ?
O6 Te1 V4 37.88(6) . . ?
O18 Te1 V4 94.97(8) . . ?
O7 Te1 V4 98.26(7) . . ?
O8 Te1 V4 40.29(6) . . ?
O20 Te1 V4 128.44(8) . . ?
V2 Te1 V4 126.52(2) . . ?
O3 Te2 O1 173.53(9) . . ?
O3 Te2 O19 86.72(10) . . ?
O1 Te2 O19 96.81(10) . . ?
O3 Te2 O2 78.97(9) . . ?
O1 Te2 O2 97.75(9) . . ?
O19 Te2 O2 165.32(10) . . ?
O3 Te2 O17 94.57(10) . . ?
O1 Te2 O17 90.78(10) . . ?
O19 Te2 O17 91.35(13) . . ?
O2 Te2 O17 86.62(12) . . ?
O3 Te2 O4 96.26(9) . . ?
O1 Te2 O4 78.24(9) . . ?
O19 Te2 O4 92.11(11) . . ?
O2 Te2 O4 92.65(11) . . ?
O17 Te2 O4 168.80(10) . . ?
O3 Te2 V3 38.11(6) . . ?
O1 Te2 V3 138.40(7) . . ?
O19 Te2 V3 124.72(8) . . ?
O2 Te2 V3 40.86(6) . . ?
O17 Te2 V3 90.45(8) . . ?
O4 Te2 V3 96.31(7) . . ?
O3 Te2 V1 136.51(7) . . ?
O1 Te2 V1 38.09(6) . . ?
O19 Te2 V1 93.69(8) . . ?
O2 Te2 V1 98.90(7) . . ?
O17 Te2 V1 128.86(8) . . ?
O4 Te2 V1 40.24(6) . . ?
V3 Te2 V1 125.90(2) . . ?
O12 V1 O11 108.38(12) . . ?
O12 V1 O8 101.73(11) . 1_455 ?
O11 V1 O8 99.14(10) . 1_455 ?
O12 V1 O1 99.55(11) . . ?
O11 V1 O1 98.79(10) . . ?
O8 V1 O1 146.10(9) 1_455 . ?
O12 V1 O4 122.36(11) . . ?
O11 V1 O4 129.26(11) . . ?
O8 V1 O4 72.25(9) 1_455 . ?
O1 V1 O4 74.11(8) . . ?
O12 V1 Te2 113.96(9) . . ?
O11 V1 Te2 120.92(8) . . ?
O8 V1 Te2 110.03(6) 1_455 . ?
O1 V1 Te2 36.41(6) . . ?
O4 V1 Te2 37.79(6) . . ?
O15 V2 O10 106.49(12) . . ?
O15 V2 O2 100.74(11) . . ?
O10 V2 O2 99.80(10) . . ?
O15 V2 O5 102.23(11) . . ?
O10 V2 O5 98.51(10) . . ?
O2 V2 O5 145.05(9) . . ?
O15 V2 O7 123.79(11) . . ?
O10 V2 O7 129.68(10) . . ?
O2 V2 O7 71.14(9) . . ?
O5 V2 O7 74.24(8) . . ?
O15 V2 Te1 117.44(9) . . ?
O10 V2 Te1 120.34(8) . . ?
O2 V2 Te1 108.84(6) . . ?
O5 V2 Te1 36.53(6) . . ?
O7 V2 Te1 37.74(6) . . ?
O9 V3 O13 106.31(12) . . ?
O9 V3 O7 101.33(11) . . ?
O13 V3 O7 99.97(10) . . ?
O9 V3 O3 102.08(11) . . ?
O13 V3 O3 98.73(10) . . ?
O7 V3 O3 144.40(9) . . ?
O9 V3 O2 123.94(11) . . ?
O13 V3 O2 129.72(11) . . ?
O7 V3 O2 70.83(9) . . ?
O3 V3 O2 73.89(8) . . ?
O9 V3 Te2 118.13(9) . . ?
O13 V3 Te2 119.79(8) . . ?
O7 V3 Te2 108.20(6) . . ?
O3 V3 Te2 36.43(6) . . ?
O2 V3 Te2 37.46(6) . . ?
O14 V4 O16 108.62(13) . . ?
O14 V4 O4 98.44(11) . 1_655 ?
O16 V4 O4 102.47(11) . 1_655 ?
O14 V4 O6 99.37(10) . . ?
O16 V4 O6 99.68(11) . . ?
O4 V4 O6 145.31(9) 1_655 . ?
O14 V4 O8 131.01(11) . . ?
O16 V4 O8 120.37(11) . . ?
O4 V4 O8 72.02(9) 1_655 . ?
O6 V4 O8 73.81(8) . . ?
O14 V4 Te1 121.86(8) . . ?
O16 V4 Te1 113.12(9) . . ?
O4 V4 Te1 109.65(7) 1_655 . ?
O6 V4 Te1 36.17(6) . . ?
O8 V4 Te1 37.69(6) . . ?
Te2 O1 V1 105.50(9) . . ?
Te2 O2 V2 148.83(12) . . ?
Te2 O2 V3 101.68(9) . . ?
V2 O2 V3 108.87(10) . . ?
Te2 O3 V3 105.46(9) . . ?
Te2 O4 V4 149.96(12) . 1_455 ?
Te2 O4 V1 101.97(9) . . ?
V4 O4 V1 108.08(10) 1_455 . ?
Te1 O5 V2 105.60(9) . . ?
Te1 O6 V4 105.95(9) . . ?
Te1 O7 V3 149.52(12) . . ?
Te1 O7 V2 101.38(9) . . ?
V3 O7 V2 109.09(10) . . ?
Te1 O8 V1 150.07(12) . 1_655 ?
Te1 O8 V4 102.02(9) . . ?
V1 O8 V4 107.65(10) 1_655 . ?

loop_
_geom_bond_atom_site_label_1
_geom_bond_atom_site_label_2
_geom_bond_distance
_geom_bond_site_symmetry_2
_geom_bond_publ_flag
Te1 O5 1.891(2) . ?
Te1 O6 1.894(2) . ?
Te1 O18 1.895(2) . ?
Te1 O7 1.910(2) . ?
Te1 O8 1.929(2) . ?
Te1 O20 1.938(2) . ?
Te1 V2 3.0592(8) . ?
Te1 V4 3.0860(8) . ?
Te2 O3 1.893(2) . ?
Te2 O1 1.893(2) . ?
Te2 O19 1.900(2) . ?
Te2 O2 1.908(2) . ?
Te2 O17 1.925(2) . ?
Te2 O4 1.925(2) . ?
Te2 V3 3.0723(8) . ?
Te2 V1 3.0735(8) . ?
V1 O12 1.622(2) . ?
V1 O11 1.633(2) . ?
V1 O8 1.944(2) 1_455 ?
V1 O1 1.968(2) . ?
V1 O4 2.030(2) . ?
V2 O15 1.604(2) . ?
V2 O10 1.649(2) . ?
V2 O2 1.940(2) . ?
V2 O5 1.950(2) . ?
V2 O7 2.042(2) . ?
V3 O9 1.610(2) . ?
V3 O13 1.636(2) . ?
V3 O7 1.945(2) . ?
V3 O3 1.967(2) . ?
V3 O2 2.052(2) . ?
V4 O14 1.621(2) . ?
V4 O16 1.628(2) . ?
V4 O4 1.944(2) 1_655 ?
V4 O6 1.971(2) . ?
V4 O8 2.040(2) . ?
O4 V4 1.944(2) 1_455 ?
O8 V1 1.944(2) 1_655 ?
